data_2242154
loop_
_publ_author_name
'Bauri, A. K.'
'Foro, S.'
'Rahman, A. F. M. M.'

_publ_section_title
;
 Crystal structure of tetrahydroseselin, an angular pyranocoumarin
;
_journal_coeditor_code ZS2379
_journal_issue 8
_journal_name_full 'Acta Crystallographica Section E'
_journal_page_first 1117
_journal_page_last 1120
_journal_paper_doi 10.1107/S205698901700932X
_journal_volume 73
_journal_year 2017
_chemical_formula_iupac 'C14 H16 O3'
_chemical_formula_moiety 'C14 H16 O3'
_chemical_formula_sum 'C14 H16 O3'
_chemical_formula_weight 232.27
_chemical_name_common tetrahydroseselin
_chemical_name_systematic 8,8-Dimethyl-3,4,9,10-tetrahydro-2<i>H</i>,8<i>H</i>-pyrano[2,3-<i>f</i>]chromen-2-one
_space_group_IT_number 14
_symmetry_cell_setting monoclinic
_symmetry_space_group_name_Hall '-P 2ybc'
_symmetry_space_group_name_H-M 'P 1 21/c 1'
_atom_sites_solution_hydrogens geom
_atom_sites_solution_primary direct
_atom_sites_solution_secondary difmap
_audit_creation_method SHELXL-97
_cell_angle_alpha 90.00
_cell_angle_beta 96.11(3)
_cell_angle_gamma 90.00
_cell_formula_units_Z 4
_cell_length_a 7.2820(10)
_cell_length_b 18.445(3)
_cell_length_c 9.144(2)
_cell_measurement_reflns_used 25
_cell_measurement_temperature 299(2)
_cell_measurement_theta_max 22.09
_cell_measurement_theta_min 6.11
_cell_volume 1221.2(4)
_computing_cell_refinement
;
CAD-4-PC  (Enraf--Nonius, 1996)
;
_computing_data_collection
;
CAD-4-PC  (Enraf--Nonius, 1996)
;
_computing_data_reduction
;
REDU4 (Stoe & Cie, 1987)
;
_computing_molecular_graphics
;
PLATON (Spek, 2009)
;
_computing_publication_material
;
SHELXL97 (Sheldrick, 2008)
;
_computing_structure_refinement
;
SHELXL97 (Sheldrick, 2008)
;
_computing_structure_solution
;
SHELXS97 (Sheldrick, 2008)
;
_diffrn_ambient_temperature 299(2)
_diffrn_measured_fraction_theta_full 0.999
_diffrn_measured_fraction_theta_max 1.000
_diffrn_measurement_device_type 'Enraf--Nonius CAD-4'
_diffrn_measurement_method \w/2\q
_diffrn_radiation_monochromator graphite
_diffrn_radiation_source 'fine-focus sealed tube'
_diffrn_radiation_type CuK\a
_diffrn_radiation_wavelength 1.54180
_diffrn_reflns_av_R_equivalents 0.0957
_diffrn_reflns_av_sigmaI/netI 0.0708
_diffrn_reflns_limit_h_max 8
_diffrn_reflns_limit_h_min -8
_diffrn_reflns_limit_k_max 0
_diffrn_reflns_limit_k_min -22
_diffrn_reflns_limit_l_max 10
_diffrn_reflns_limit_l_min -10
_diffrn_reflns_number 4924
_diffrn_reflns_theta_full 67.14
_diffrn_reflns_theta_max 67.14
_diffrn_reflns_theta_min 4.79
_diffrn_standards_decay_% 1.0
_diffrn_standards_interval_time 120
_diffrn_standards_number 3
_exptl_absorpt_coefficient_mu 0.714
_exptl_absorpt_correction_T_max 0.7631
_exptl_absorpt_correction_T_min 0.7165
_exptl_absorpt_correction_type psi-scan
_exptl_absorpt_process_details
;
(North <i>et al.</i>,  1968)
;
_exptl_crystal_colour colourless
_exptl_crystal_density_diffrn 1.263
_exptl_crystal_density_method 'not measured'
_exptl_crystal_description prism
_exptl_crystal_F_000 496
_exptl_crystal_size_max 0.50
_exptl_crystal_size_mid 0.50
_exptl_crystal_size_min 0.40
_refine_diff_density_max 0.319
_refine_diff_density_min -0.213
_refine_ls_extinction_coef 0.089(5)
_refine_ls_extinction_expression Fc^*^=kFc[1+0.001xFc^2^\l^3^/sin(2\q)]^-1/4^
_refine_ls_extinction_method
;
SHELXL97 (Sheldrick, 2008)
;
_refine_ls_goodness_of_fit_ref 1.057
_refine_ls_hydrogen_treatment mixed
_refine_ls_matrix_type full
_refine_ls_number_parameters 187
_refine_ls_number_reflns 2187
_refine_ls_number_restraints 0
_refine_ls_restrained_S_all 1.057
_refine_ls_R_factor_all 0.0675
_refine_ls_R_factor_gt 0.0577
_refine_ls_shift/su_max 0.017
_refine_ls_shift/su_mean 0.004
_refine_ls_structure_factor_coef Fsqd
_refine_ls_weighting_details 'calc w=1/[\s^2^(Fo^2^)+(0.0834P)^2^+0.1422P] where P=(Fo^2^+2Fc^2^)/3'
_refine_ls_weighting_scheme calc
_refine_ls_wR_factor_gt 0.1445
_refine_ls_wR_factor_ref 0.1513
_reflns_number_gt 1954
_reflns_number_total 2187
_reflns_threshold_expression I>2\s(I)
_cod_data_source_file zs2379sup1.cif
_cod_data_source_block I
_cod_original_sg_symbol_H-M 'P 21/c'
_cod_database_code 2242154

loop_
_symmetry_equiv_pos_as_xyz
'x, y, z'
'-x, y+1/2, -z+1/2'
'-x, -y, -z'
'x, -y-1/2, z-1/2'

loop_
_atom_site_type_symbol
_atom_site_label
_atom_site_fract_x
_atom_site_fract_y
_atom_site_fract_z
_atom_site_U_iso_or_equiv
_atom_site_adp_type
_atom_site_calc_flag
_atom_site_refinement_flags
_atom_site_occupancy
_atom_site_symmetry_multiplicity
C C1 0.20282(18) 0.18547(7) 0.29558(16) 0.0471(4) Uani d . 1 1
C C2 0.3391(2) 0.07055(8) 0.2387(2) 0.0587(5) Uani d . 1 1
C C3 0.2859(2) 0.04422(8) 0.3851(2) 0.0605(5) Uani d . 1 1
H H3A 0.288(2) -0.0078(11) 0.378(2) 0.073 Uiso d . 1 1
H H3B 0.382(3) 0.0604(10) 0.461(2) 0.073 Uiso d . 1 1
C C4 0.0980(2) 0.07214(8) 0.4157(2) 0.0616(5) Uani d . 1 1
H H4A 0.077(3) 0.0653(10) 0.515(3) 0.074 Uiso d . 1 1
H H4B -0.002(3) 0.0455(10) 0.349(2) 0.074 Uiso d . 1 1
C C5 0.08030(19) 0.15144(7) 0.37942(16) 0.0475(4) Uani d . 1 1
C C6 -0.05415(18) 0.19413(8) 0.43281(16) 0.0477(4) Uani d . 1 1
C C7 -0.3262(2) 0.18844(9) 0.56020(19) 0.0594(5) Uani d . 1 1
C C8 -0.3766(2) 0.26087(10) 0.4945(3) 0.0713(5) Uani d . 1 1
H H8A -0.433(3) 0.2557(11) 0.384(3) 0.086 Uiso d . 1 1
H H8B -0.459(3) 0.2797(12) 0.563(3) 0.086 Uiso d . 1 1
C C9 -0.2123(2) 0.30853(9) 0.4840(2) 0.0641(5) Uani d . 1 1
H H9A -0.162(3) 0.3240(11) 0.594(2) 0.077 Uiso d . 1 1
H H9B -0.251(3) 0.3509(12) 0.429(2) 0.077 Uiso d . 1 1
C C10 -0.0687(2) 0.26811(7) 0.41073(18) 0.0515(4) Uani d . 1 1
C C11 0.0569(2) 0.29965(7) 0.32680(18) 0.0534(4) Uani d . 1 1
H H11 0.050(3) 0.3510(10) 0.306(2) 0.064 Uiso d . 1 1
C C12 0.1899(2) 0.25945(8) 0.26732(18) 0.0522(4) Uani d . 1 1
H H12 0.277(2) 0.2804(10) 0.212(2) 0.063 Uiso d . 1 1
C C13 0.2047(3) 0.04668(11) 0.1106(2) 0.0818(6) Uani d . 1 1
H H13A 0.2463 0.0636 0.0205 0.098 Uiso calc R 1 1
H H13B 0.0849 0.0665 0.1210 0.098 Uiso calc R 1 1
H H13C 0.1975 -0.0053 0.1090 0.098 Uiso calc R 1 1
C C14 0.5356(3) 0.04849(10) 0.2193(3) 0.0811(6) Uani d . 1 1
H H14A 0.5689 0.0674 0.1280 0.097 Uiso calc R 1 1
H H14B 0.5444 -0.0034 0.2187 0.097 Uiso calc R 1 1
H H14C 0.6178 0.0676 0.2991 0.097 Uiso calc R 1 1
O O1 0.34407(14) 0.14972(5) 0.23956(13) 0.0580(4) Uani d . 1 1
O O2 -0.17164(15) 0.15694(6) 0.51821(13) 0.0586(4) Uani d . 1 1
O O3 -0.41482(18) 0.15412(7) 0.63843(17) 0.0787(5) Uani d . 1 1

loop_
_atom_site_aniso_label
_atom_site_aniso_U_11
_atom_site_aniso_U_22
_atom_site_aniso_U_33
_atom_site_aniso_U_12
_atom_site_aniso_U_13
_atom_site_aniso_U_23
C1 0.0422(7) 0.0445(7) 0.0554(8) 0.0013(5) 0.0087(6) 0.0009(5)
C2 0.0557(9) 0.0461(8) 0.0758(11) 0.0064(6) 0.0141(7) -0.0035(6)
C3 0.0594(9) 0.0438(8) 0.0792(11) 0.0069(6) 0.0112(8) 0.0050(7)
C4 0.0626(9) 0.0441(8) 0.0818(11) 0.0018(7) 0.0247(8) 0.0087(7)
C5 0.0455(8) 0.0411(7) 0.0567(8) -0.0012(5) 0.0088(6) 0.0012(5)
C6 0.0449(7) 0.0455(8) 0.0538(8) -0.0038(5) 0.0108(6) 0.0005(5)
C7 0.0495(8) 0.0620(9) 0.0695(10) -0.0067(7) 0.0189(7) -0.0109(7)
C8 0.0554(9) 0.0700(11) 0.0916(14) 0.0063(8) 0.0220(9) -0.0059(9)
C9 0.0628(10) 0.0520(9) 0.0798(12) 0.0073(7) 0.0185(8) -0.0052(8)
C10 0.0498(8) 0.0440(7) 0.0613(8) 0.0017(6) 0.0086(7) -0.0032(6)
C11 0.0547(8) 0.0388(7) 0.0675(9) 0.0004(6) 0.0093(7) 0.0035(6)
C12 0.0496(8) 0.0457(8) 0.0627(9) -0.0036(6) 0.0130(7) 0.0063(6)
C13 0.0920(14) 0.0689(11) 0.0833(13) 0.0066(9) 0.0041(11) -0.0151(9)
C14 0.0697(11) 0.0674(11) 0.1112(16) 0.0190(8) 0.0325(11) 0.0012(10)
O1 0.0528(6) 0.0465(6) 0.0784(8) 0.0039(4) 0.0251(5) 0.0034(4)
O2 0.0566(7) 0.0509(6) 0.0723(7) -0.0033(4) 0.0259(6) 0.0017(5)
O3 0.0724(8) 0.0745(8) 0.0967(10) -0.0108(6) 0.0430(7) -0.0049(6)

loop_
_atom_type_symbol
_atom_type_description
_atom_type_scat_dispersion_real
_atom_type_scat_dispersion_imag
_atom_type_scat_source
C C 0.0181 0.0091 'International Tables Vol C Tables 4.2.6.8 and 6.1.1.4'
H H 0.0000 0.0000 'International Tables Vol C Tables 4.2.6.8 and 6.1.1.4'
O O 0.0492 0.0322 'International Tables Vol C Tables 4.2.6.8 and 6.1.1.4'

loop_
_geom_angle_atom_site_label_1
_geom_angle_atom_site_label_2
_geom_angle_atom_site_label_3
_geom_angle
O1 C1 C5 122.89(13)
O1 C1 C12 116.28(12)
C5 C1 C12 120.81(13)
O1 C2 C13 108.01(14)
O1 C2 C3 108.93(13)
C13 C2 C3 112.76(16)
O1 C2 C14 104.25(13)
C13 C2 C14 111.91(17)
C3 C2 C14 110.55(16)
C2 C3 C4 112.07(14)
C2 C3 H3A 104.6(12)
C4 C3 H3A 111.9(11)
C2 C3 H3B 107.2(12)
C4 C3 H3B 111.0(12)
H3A C3 H3B 109.7(15)
C5 C4 C3 110.34(13)
C5 C4 H4A 108.8(11)
C3 C4 H4A 111.9(12)
C5 C4 H4B 107.2(11)
C3 C4 H4B 108.8(11)
H4A C4 H4B 109.6(16)
C6 C5 C1 117.26(13)
C6 C5 C4 121.51(13)
C1 C5 C4 121.18(13)
C10 C6 C5 123.78(13)
C10 C6 O2 121.60(13)
C5 C6 O2 114.55(12)
O3 C7 O2 117.36(16)
O3 C7 C8 126.07(15)
O2 C7 C8 116.39(14)
C7 C8 C9 112.78(15)
C7 C8 H8A 111.0(11)
C9 C8 H8A 103.2(12)
C7 C8 H8B 101.7(13)
C9 C8 H8B 112.6(13)
H8A C8 H8B 116.1(17)
C8 C9 C10 109.71(14)
C8 C9 H9A 106.9(11)
C10 C9 H9A 111.5(11)
C8 C9 H9B 108.9(12)
C10 C9 H9B 110.6(13)
H9A C9 H9B 109.1(16)
C6 C10 C11 116.82(13)
C6 C10 C9 118.19(14)
C11 C10 C9 124.93(13)
C12 C11 C10 121.81(13)
C12 C11 H11 118.3(12)
C10 C11 H11 119.9(12)
C11 C12 C1 119.46(13)
C11 C12 H12 122.5(11)
C1 C12 H12 118.0(11)
C2 C13 H13A 109.5
C2 C13 H13B 109.5
H13A C13 H13B 109.5
C2 C13 H13C 109.5
H13A C13 H13C 109.5
H13B C13 H13C 109.5
C2 C14 H14A 109.5
C2 C14 H14B 109.5
H14A C14 H14B 109.5
C2 C14 H14C 109.5
H14A C14 H14C 109.5
H14B C14 H14C 109.5
C1 O1 C2 117.74(11)
C7 O2 C6 121.53(13)

loop_
_geom_bond_atom_site_label_1
_geom_bond_atom_site_label_2
_geom_bond_distance
C1 O1 1.3665(17)
C1 C5 1.3869(19)
C1 C12 1.390(2)
C2 O1 1.4608(17)
C2 C13 1.510(3)
C2 C3 1.513(3)
C2 C14 1.516(2)
C3 C4 1.516(2)
C3 H3A 0.96(2)
C3 H3B 0.98(2)
C4 C5 1.5025(19)
C4 H4A 0.95(2)
C4 H4B 1.03(2)
C5 C6 1.385(2)
C6 C10 1.382(2)
C6 O2 1.3980(17)
C7 O3 1.195(2)
C7 O2 1.3576(19)
C7 C8 1.495(3)
C8 C9 1.496(3)
C8 H8A 1.05(2)
C8 H8B 0.98(2)
C9 C10 1.499(2)
C9 H9A 1.08(2)
C9 H9B 0.95(2)
C10 C11 1.384(2)
C11 C12 1.377(2)
C11 H11 0.967(18)
C12 H12 0.936(19)
C13 H13A 0.9600
C13 H13B 0.9600
C13 H13C 0.9600
C14 H14A 0.9600
C14 H14B 0.9600
C14 H14C 0.9600

loop_
_geom_torsion_atom_site_label_1
_geom_torsion_atom_site_label_2
_geom_torsion_atom_site_label_3
_geom_torsion_atom_site_label_4
_geom_torsion
O1 C2 C3 C4 59.85(19)
C13 C2 C3 C4 -60.04(19)
C14 C2 C3 C4 173.83(14)
C2 C3 C4 C5 -45.0(2)
O1 C1 C5 C6 178.44(12)
C12 C1 C5 C6 0.1(2)
O1 C1 C5 C4 0.9(2)
C12 C1 C5 C4 -177.47(15)
C3 C4 C5 C6 -162.49(15)
C3 C4 C5 C1 15.0(2)
C1 C5 C6 C10 -2.0(2)
C4 C5 C6 C10 175.61(15)
C1 C5 C6 O2 -179.11(12)
C4 C5 C6 O2 -1.5(2)
O3 C7 C8 C9 144.78(19)
O2 C7 C8 C9 -40.1(2)
C7 C8 C9 C10 50.8(2)
C5 C6 C10 C11 1.8(2)
O2 C6 C10 C11 178.73(14)
C5 C6 C10 C9 -175.60(15)
O2 C6 C10 C9 1.4(2)
C8 C9 C10 C6 -32.6(2)
C8 C9 C10 C11 150.31(17)
C6 C10 C11 C12 0.3(2)
C9 C10 C11 C12 177.46(14)
C10 C11 C12 C1 -2.0(2)
O1 C1 C12 C11 -176.63(14)
C5 C1 C12 C11 1.8(2)
C5 C1 O1 C2 14.7(2)
C12 C1 O1 C2 -166.94(14)
C13 C2 O1 C1 78.75(18)
C3 C2 O1 C1 -44.04(18)
C14 C2 O1 C1 -162.07(15)
O3 C7 O2 C6 -176.80(14)
C8 C7 O2 C6 7.7(2)
C10 C6 O2 C7 12.6(2)
C5 C6 O2 C7 -170.16(12)

_cod_database_fobs_code 2242154
